data_1524220
loop_
_publ_author_name
'Chuang, Y.C.'
'Wu, C.-H.'
'Li, T.C.'
'Kao, L.'
'Chang, S.C.'

_publ_section_title
;
 Metallographische Untersuchung der Stabilitaet und des
 Zerfallsmechanismus der Verbindung Cd (Co1-x Nix)5
;
_journal_name_full 'Praktische Metallographie'
_journal_page_first 495
_journal_page_last 508
_journal_volume 19
_journal_year 1982
_chemical_formula_sum 'Co2.5 Gd Ni2.5'
_chemical_name_systematic '(Co2.5 Ni2.5) Gd'
_space_group_IT_number 191
_symmetry_space_group_name_Hall '-P 6 2'
_symmetry_space_group_name_H-M 'P 6/m m m'
_cell_angle_alpha 90
_cell_angle_beta 90
_cell_angle_gamma 120
_cell_formula_units_Z 1
_cell_length_a 4.941
_cell_length_b 4.941
_cell_length_c 3.976
_cell_volume 84.063
_citation_journal_id_ASTM PMTLA5
_cod_data_source_file Chuang_PMTLA5_1982_1053.cif
_cod_data_source_block Co2.5Gd1Ni2.5
_cod_original_cell_volume 84.06335
_cod_original_formula_sum 'Co2.5 Gd1 Ni2.5'
_cod_database_code 1524220

loop_
_symmetry_equiv_pos_as_xyz
x,y,z
x-y,x,z
-y,x-y,z
-x,-y,z
-x+y,-x,z
y,-x+y,z
-y,-x,-z
x-y,-y,-z
x,x-y,-z
y,x,-z
-x+y,y,-z
-x,-x+y,-z
-x,-y,-z
-x+y,-x,-z
y,-x+y,-z
x,y,-z
x-y,x,-z
-y,x-y,-z
y,x,z
-x+y,y,z
-x,-x+y,z
-y,-x,z
x-y,-y,z
x,x-y,z

loop_
_atom_site_label
_atom_site_type_symbol
_atom_site_fract_x
_atom_site_fract_y
_atom_site_fract_z
_atom_site_occupancy
_atom_site_U_iso_or_equiv
Ni1 Ni 0.3333 0.6667 0 0.5 0.0
Ni2 Ni 0.5 0 0.5 0.5 0.0
Gd1 Gd 0 0 0 1 0.0
Co1 Co 0.3333 0.6667 0 0.5 0.0
Co2 Co 0.5 0 0.5 0.5 0.0
